data_7714327
loop_
_publ_author_name
'Mikata, Yuji'
'Uchida, Mizuho'
'Koike, Hinata'
'Shoji, Sunao'
'Ohsedo, Yutaka'
'Kawai, Yasushi'
'Matsuo, Takashi'

_publ_section_title
;
 Evaluation of oxygen-containing pentadentate ligands with
 pyridine/quinoline/isoquinoline binding sites via structural and
 electrochemical properties of mononuclear copper(II) complexes
;
_journal_name_full 'Dalton Transactions'
_journal_paper_doi 10.1039/D3DT02814C
_journal_year 2023
_chemical_formula_moiety 'C34 H31 Cl2 Cu N5 O9'
_chemical_formula_sum 'C34 H31 Cl2 Cu N5 O9'
_chemical_formula_weight 788.10
_space_group_crystal_system monoclinic
_space_group_IT_number 14
_space_group_name_Hall '-P 2ybc'
_space_group_name_H-M_alt 'P 1 21/c 1'
_atom_sites_solution_hydrogens geom
_atom_sites_solution_primary direct
_atom_sites_solution_secondary difmap
_audit_update_record
;
2023-08-28 deposited with the CCDC.	2023-10-25 downloaded from the CCDC.
;
_cell_angle_alpha 90.0000
_cell_angle_beta 103.2305(10)
_cell_angle_gamma 90.0000
_cell_formula_units_Z 4
_cell_length_a 11.4717(13)
_cell_length_b 13.2852(15)
_cell_length_c 22.475(3)
_cell_measurement_reflns_used 9481
_cell_measurement_temperature 153
_cell_measurement_theta_max 30.50
_cell_measurement_theta_min 2.20
_cell_volume 3334.4(7)
_computing_cell_refinement 'CrystalClear-SM Expert 2.0 r16'
_computing_data_collection 'CrystalClear-SM Expert 2.0 r16 (Rigaku, 2014)'
_computing_data_reduction 'CrystalClear-SM Expert 2.0 r16'
_computing_molecular_graphics 'CrystalStructure 4.3'
_computing_publication_material 'CrystalStructure 4.3 (Rigaku, 2019)'
_computing_structure_refinement 'SHELXL Version 2016/6 (Sheldrick, 2008)'
_computing_structure_solution 'SIR92 (Altomare, et al., 1994)'
_diffrn_ambient_temperature 153
_diffrn_detector_area_resol_mean 7.111
_diffrn_measured_fraction_theta_full 0.995
_diffrn_measured_fraction_theta_max 0.995
_diffrn_measurement_device_type 'Rigaku Saturn724'
_diffrn_measurement_method \w
_diffrn_radiation_type 'Mo K\a'
_diffrn_radiation_wavelength 0.71075
_diffrn_reflns_av_R_equivalents 0.0557
_diffrn_reflns_av_unetI/netI 0.0335
_diffrn_reflns_Laue_measured_fraction_full 0.995
_diffrn_reflns_Laue_measured_fraction_max 0.995
_diffrn_reflns_limit_h_max 14
_diffrn_reflns_limit_h_min -14
_diffrn_reflns_limit_k_max 17
_diffrn_reflns_limit_k_min -17
_diffrn_reflns_limit_l_max 29
_diffrn_reflns_limit_l_min -29
_diffrn_reflns_number 33274
_diffrn_reflns_point_group_measured_fraction_full 0.995
_diffrn_reflns_point_group_measured_fraction_max 0.995
_diffrn_reflns_theta_full 25.242
_diffrn_reflns_theta_max 27.499
_diffrn_reflns_theta_min 2.383
_diffrn_standards_number 0
_exptl_absorpt_coefficient_mu 0.880
_exptl_absorpt_correction_T_max 0.916
_exptl_absorpt_correction_T_min 0.742
_exptl_absorpt_correction_type multi-scan
_exptl_absorpt_process_details 'REQAB (Rigaku, 1998)'
_exptl_crystal_colour blue
_exptl_crystal_density_diffrn 1.570
_exptl_crystal_density_method 'not measured'
_exptl_crystal_description prism
_exptl_crystal_F_000 1620.00
_exptl_crystal_size_max 0.200
_exptl_crystal_size_mid 0.200
_exptl_crystal_size_min 0.100
_refine_diff_density_max 2.22
_refine_diff_density_min -1.14
_refine_ls_extinction_method none
_refine_ls_goodness_of_fit_ref 1.081
_refine_ls_hydrogen_treatment constr
_refine_ls_number_parameters 461
_refine_ls_number_reflns 7630
_refine_ls_number_restraints 0
_refine_ls_R_factor_all 0.0615
_refine_ls_R_factor_gt 0.0572
_refine_ls_shift/su_max 0.001
_refine_ls_structure_factor_coef Fsqd
_refine_ls_weighting_details 'w = 1/[\s^2^(Fo^2^)+(0.1070P)^2^+2.8802P] where P=(Fo^2^+2Fc^2^)/3'
_refine_ls_weighting_scheme calc
_refine_ls_wR_factor_gt 0.1629
_refine_ls_wR_factor_ref 0.1697
_reflns_Friedel_coverage 0.000
_reflns_number_gt 6812
_reflns_number_total 7630
_reflns_threshold_expression F^2^>2.0\s(F^2^)
_cod_data_source_file d3dt02814c2.cif
_cod_data_source_block 1isoQ2NenOCH21isoQ-Cu(ClO4)2-220120
_cod_database_code 7714327

loop_
_space_group_symop_id
_space_group_symop_operation_xyz
1 +X,+Y,+Z
2 -X,1/2+Y,1/2-Z
3 -X,-Y,-Z
4 +X,-1/2-Y,-1/2+Z

loop_
_atom_site_label
_atom_site_type_symbol
_atom_site_fract_x
_atom_site_fract_y
_atom_site_fract_z
_atom_site_U_iso_or_equiv
_atom_site_adp_type
_atom_site_occupancy
_atom_site_site_symmetry_order
_atom_site_calc_flag
_atom_site_refinement_flags_posn
_atom_site_refinement_flags_adp
_atom_site_refinement_flags_occupancy
_atom_site_disorder_assembly
_atom_site_disorder_group
Cu1 Cu 0.70382(2) 0.86918(2) 0.30159(2) 0.02215(12) Uani 1 1 d . . . . .
Cl1 Cl 0.77328(6) 0.62617(5) 0.24177(4) 0.03555(18) Uani 1 1 d . . . . .
Cl2 Cl 0.68598(6) 0.35266(6) 0.43241(3) 0.03643(18) Uani 1 1 d . . . . .
O1 O 0.69260(15) 1.02591(13) 0.33674(8) 0.0260(4) Uani 1 1 d . . . . .
O2 O 0.6760(3) 0.6829(2) 0.2499(2) 0.0857(12) Uani 1 1 d . . . . .
O3 O 0.7448(2) 0.52485(17) 0.22620(14) 0.0536(6) Uani 1 1 d . . . . .
O4 O 0.8735(5) 0.6371(4) 0.2855(3) 0.171(3) Uani 1 1 d . . . . .
O5 O 0.8143(6) 0.6715(3) 0.1929(3) 0.149(3) Uani 1 1 d . . . . .
O6 O 0.5903(2) 0.3686(2) 0.46216(11) 0.0543(7) Uani 1 1 d . . . . .
O7 O 0.7972(2) 0.3503(2) 0.47654(11) 0.0559(7) Uani 1 1 d . . . . .
O8 O 0.6883(3) 0.4360(2) 0.39231(11) 0.0570(7) Uani 1 1 d . . . . .
O9 O 0.6633(3) 0.2624(2) 0.39650(12) 0.0665(8) Uani 1 1 d . . . . .
N1 N 0.56809(17) 0.91546(15) 0.23317(9) 0.0209(4) Uani 1 1 d . . . . .
N2 N 0.57361(18) 0.80676(15) 0.33491(9) 0.0228(4) Uani 1 1 d . . . . .
N3 N 0.79984(18) 0.89701(17) 0.24025(10) 0.0254(4) Uani 1 1 d . . . . .
N4 N 0.82528(19) 0.87095(15) 0.38144(10) 0.0258(4) Uani 1 1 d . . . . .
N5 N 0.5756(3) 0.4583(3) 0.07761(17) 0.0584(8) Uani 1 1 d . . . . .
C1 C 0.4534(2) 0.86799(18) 0.23850(11) 0.0232(5) Uani 1 1 d . . . . .
H1A H 0.426235 0.821063 0.203880 0.028 Uiso 1 1 calc R U . . .
H1B H 0.391603 0.920848 0.235855 0.028 Uiso 1 1 calc R U . . .
C2 C 0.4658(2) 0.81139(17) 0.29765(10) 0.0223(4) Uani 1 1 d . . . . .
C3 C 0.5882(2) 0.7537(2) 0.38868(11) 0.0298(5) Uani 1 1 d . . . . .
H3 H 0.666154 0.748808 0.414511 0.036 Uiso 1 1 calc R U . . .
C4 C 0.4958(3) 0.7080(2) 0.40625(12) 0.0322(6) Uani 1 1 d . . . . .
H4 H 0.509164 0.673418 0.444208 0.039 Uiso 1 1 calc R U . . .
C5 C 0.2786(3) 0.6651(2) 0.38288(13) 0.0321(5) Uani 1 1 d . . . . .
H5 H 0.286932 0.632093 0.421118 0.038 Uiso 1 1 calc R U . . .
C6 C 0.1701(3) 0.6672(2) 0.34270(14) 0.0335(6) Uani 1 1 d . . . . .
H6 H 0.103328 0.635648 0.353273 0.040 Uiso 1 1 calc R U . . .
C7 C 0.1552(2) 0.7158(2) 0.28528(13) 0.0327(6) Uani 1 1 d . . . . .
H7 H 0.079310 0.715144 0.257275 0.039 Uiso 1 1 calc R U . . .
C8 C 0.2501(2) 0.7637(2) 0.27021(12) 0.0286(5) Uani 1 1 d . . . . .
H8 H 0.239471 0.797377 0.232054 0.034 Uiso 1 1 calc R U . . .
C9 C 0.3640(2) 0.76334(18) 0.31116(11) 0.0234(5) Uani 1 1 d . . . . .
C10 C 0.3795(2) 0.71204(18) 0.36795(11) 0.0262(5) Uani 1 1 d . . . . .
C11 C 0.6019(2) 0.8891(2) 0.17520(11) 0.0245(5) Uani 1 1 d . . . . .
H11A H 0.560748 0.934702 0.142202 0.029 Uiso 1 1 calc R U . . .
H11B H 0.576505 0.819238 0.163374 0.029 Uiso 1 1 calc R U . . .
C12 C 0.7354(2) 0.89836(18) 0.18335(11) 0.0233(5) Uani 1 1 d . . . . .
C13 C 0.9216(2) 0.9070(2) 0.25122(13) 0.0296(5) Uani 1 1 d . . . . .
H13 H 0.966803 0.906773 0.292313 0.035 Uiso 1 1 calc R U . . .
C14 C 0.9803(2) 0.9173(2) 0.20542(14) 0.0331(6) Uani 1 1 d . . . . .
H14 H 1.064809 0.925519 0.214759 0.040 Uiso 1 1 calc R U . . .
C15 C 0.9706(3) 0.9249(2) 0.09388(15) 0.0380(6) Uani 1 1 d . . . . .
H15 H 1.054976 0.932766 0.100984 0.046 Uiso 1 1 calc R U . . .
C16 C 0.9030(3) 0.9227(2) 0.03545(15) 0.0402(7) Uani 1 1 d . . . . .
H16 H 0.941076 0.927571 0.002203 0.048 Uiso 1 1 calc R U . . .
C17 C 0.7772(3) 0.9131(2) 0.02372(13) 0.0358(6) Uani 1 1 d . . . . .
H17 H 0.731371 0.912675 -0.017257 0.043 Uiso 1 1 calc R U . . .
C18 C 0.7206(3) 0.9045(2) 0.07101(12) 0.0301(5) Uani 1 1 d . . . . .
H18 H 0.635944 0.897675 0.062783 0.036 Uiso 1 1 calc R U . . .
C19 C 0.7886(2) 0.90591(18) 0.13221(12) 0.0262(5) Uani 1 1 d . . . . .
C20 C 0.9156(2) 0.91562(18) 0.14419(13) 0.0294(5) Uani 1 1 d . . . . .
C21 C 0.5637(2) 1.02802(18) 0.23943(11) 0.0247(5) Uani 1 1 d . . . . .
H21A H 0.486916 1.053501 0.214358 0.030 Uiso 1 1 calc R U . . .
H21B H 0.629485 1.058702 0.223846 0.030 Uiso 1 1 calc R U . . .
C22 C 0.5752(2) 1.05897(19) 0.30532(11) 0.0264(5) Uani 1 1 d . . . . .
H22A H 0.567638 1.132875 0.308652 0.032 Uiso 1 1 calc R U . . .
H22B H 0.512714 1.026204 0.322535 0.032 Uiso 1 1 calc R U . . .
C23 C 0.7131(2) 1.0178(2) 0.40146(11) 0.0290(5) Uani 1 1 d . . . . .
H23A H 0.637671 0.999984 0.413278 0.035 Uiso 1 1 calc R U . . .
H23B H 0.741847 1.082915 0.420768 0.035 Uiso 1 1 calc R U . . .
C24 C 0.8065(2) 0.93654(19) 0.42274(11) 0.0248(5) Uani 1 1 d . . . . .
C25 C 0.9100(2) 0.7964(2) 0.39866(13) 0.0308(5) Uani 1 1 d . . . . .
H25 H 0.923951 0.750467 0.368624 0.037 Uiso 1 1 calc R U . . .
C26 C 0.9741(2) 0.7864(2) 0.45726(13) 0.0349(6) Uani 1 1 d . . . . .
H26 H 1.033739 0.735715 0.467424 0.042 Uiso 1 1 calc R U . . .
C27 C 1.0102(3) 0.8412(3) 0.56561(13) 0.0385(6) Uani 1 1 d . . . . .
H27 H 1.068823 0.790133 0.577774 0.046 Uiso 1 1 calc R U . . .
C28 C 0.9824(3) 0.9040(3) 0.60840(13) 0.0417(7) Uani 1 1 d . . . . .
H28 H 1.021116 0.895801 0.650242 0.050 Uiso 1 1 calc R U . . .
C29 C 0.8964(3) 0.9811(3) 0.59098(13) 0.0396(7) Uani 1 1 d . . . . .
H29 H 0.876856 1.023437 0.621335 0.048 Uiso 1 1 calc R U . . .
C30 C 0.8410(2) 0.9954(2) 0.53068(12) 0.0329(6) Uani 1 1 d . . . . .
H30 H 0.785720 1.049089 0.519209 0.039 Uiso 1 1 calc R U . . .
C31 C 0.8667(2) 0.9296(2) 0.48538(12) 0.0281(5) Uani 1 1 d . . . . .
C32 C 0.9518(2) 0.8518(2) 0.50292(13) 0.0319(6) Uani 1 1 d . . . . .
C33 C 0.5884(3) 0.5416(3) 0.06957(16) 0.0434(7) Uani 1 1 d . . . . .
C34 C 0.6022(4) 0.6482(3) 0.0598(2) 0.0633(11) Uani 1 1 d . . . . .
H34A H 0.542981 0.685830 0.076142 0.076 Uiso 1 1 calc R U . . .
H34B H 0.590025 0.661493 0.015935 0.076 Uiso 1 1 calc R U . . .
H34C H 0.682986 0.669455 0.080781 0.076 Uiso 1 1 calc R U . . .

loop_
_atom_site_aniso_label
_atom_site_aniso_U_11
_atom_site_aniso_U_22
_atom_site_aniso_U_33
_atom_site_aniso_U_23
_atom_site_aniso_U_13
_atom_site_aniso_U_12
Cu1 0.01902(18) 0.02526(19) 0.02100(18) 0.00074(10) 0.00217(12) 0.00205(10)
Cl1 0.0285(3) 0.0269(3) 0.0498(4) -0.0090(3) 0.0061(3) -0.0018(2)
Cl2 0.0302(3) 0.0490(4) 0.0278(3) -0.0039(3) 0.0018(3) 0.0023(3)
O1 0.0241(8) 0.0282(9) 0.0236(8) -0.0004(7) 0.0013(6) 0.0036(7)
O2 0.0523(16) 0.0395(14) 0.184(4) -0.0097(18) 0.065(2) 0.0013(12)
O3 0.0423(12) 0.0309(11) 0.0866(19) -0.0153(11) 0.0126(12) -0.0074(9)
O4 0.095(3) 0.109(4) 0.251(7) -0.104(4) -0.082(4) 0.030(3)
O5 0.268(7) 0.057(2) 0.185(5) 0.000(3) 0.180(6) -0.001(3)
O6 0.0319(11) 0.092(2) 0.0383(13) 0.0038(11) 0.0069(10) 0.0048(11)
O7 0.0355(12) 0.086(2) 0.0408(13) -0.0016(12) -0.0031(10) 0.0145(12)
O8 0.0714(17) 0.0563(15) 0.0393(12) 0.0045(11) 0.0046(11) -0.0169(13)
O9 0.103(2) 0.0377(13) 0.0471(14) -0.0070(11) -0.0071(14) 0.0142(14)
N1 0.0186(9) 0.0236(10) 0.0200(9) 0.0015(7) 0.0037(7) 0.0009(7)
N2 0.0238(9) 0.0236(9) 0.0204(9) 0.0017(7) 0.0038(7) 0.0012(7)
N3 0.0203(9) 0.0269(10) 0.0289(10) -0.0003(8) 0.0055(8) -0.0002(8)
N4 0.0219(10) 0.0275(11) 0.0257(10) 0.0006(8) 0.0008(8) 0.0019(8)
N5 0.0514(18) 0.0548(19) 0.071(2) 0.0078(16) 0.0178(16) -0.0052(15)
C1 0.0180(10) 0.0276(12) 0.0235(11) 0.0045(8) 0.0037(9) 0.0000(8)
C2 0.0249(11) 0.0212(10) 0.0212(10) -0.0018(8) 0.0059(8) 0.0018(8)
C3 0.0320(12) 0.0314(13) 0.0237(12) 0.0043(9) 0.0013(10) -0.0017(10)
C4 0.0414(14) 0.0300(13) 0.0242(12) 0.0062(10) 0.0052(10) -0.0021(11)
C5 0.0433(15) 0.0254(12) 0.0316(13) 0.0019(10) 0.0171(11) -0.0026(11)
C6 0.0345(13) 0.0259(12) 0.0452(15) 0.0005(11) 0.0195(12) -0.0038(10)
C7 0.0269(12) 0.0284(13) 0.0437(15) 0.0026(11) 0.0101(11) 0.0003(10)
C8 0.0252(12) 0.0280(12) 0.0332(13) 0.0024(10) 0.0076(10) 0.0006(10)
C9 0.0256(11) 0.0211(10) 0.0248(11) -0.0009(8) 0.0084(9) 0.0011(9)
C10 0.0342(13) 0.0202(11) 0.0259(11) -0.0011(9) 0.0103(10) -0.0011(9)
C11 0.0206(11) 0.0314(12) 0.0219(11) -0.0016(9) 0.0054(9) 0.0013(9)
C12 0.0222(11) 0.0216(10) 0.0266(11) -0.0014(9) 0.0066(9) -0.0004(9)
C13 0.0202(11) 0.0288(13) 0.0375(14) -0.0024(10) 0.0022(10) 0.0002(9)
C14 0.0219(11) 0.0264(13) 0.0515(16) -0.0003(11) 0.0095(11) -0.0006(9)
C15 0.0358(14) 0.0300(13) 0.0564(18) -0.0007(12) 0.0277(13) -0.0019(11)
C16 0.0516(18) 0.0329(14) 0.0455(16) -0.0032(12) 0.0307(14) -0.0064(13)
C17 0.0517(17) 0.0283(13) 0.0314(13) -0.0014(10) 0.0181(12) -0.0072(12)
C18 0.0350(13) 0.0259(12) 0.0316(13) -0.0009(10) 0.0122(10) -0.0027(10)
C19 0.0273(12) 0.0194(11) 0.0353(13) -0.0013(9) 0.0142(10) -0.0024(9)
C20 0.0279(12) 0.0204(11) 0.0435(15) -0.0006(10) 0.0154(11) 0.0000(9)
C21 0.0261(11) 0.0232(11) 0.0246(11) 0.0034(9) 0.0053(9) 0.0027(9)
C22 0.0252(11) 0.0244(11) 0.0281(12) -0.0003(9) 0.0032(9) 0.0070(9)
C23 0.0282(12) 0.0333(13) 0.0241(11) -0.0034(9) 0.0031(9) 0.0034(10)
C24 0.0192(10) 0.0281(12) 0.0262(11) -0.0004(9) 0.0033(8) -0.0014(9)
C25 0.0257(12) 0.0307(13) 0.0336(13) 0.0003(10) 0.0021(10) 0.0054(10)
C26 0.0282(12) 0.0331(14) 0.0387(14) 0.0066(11) -0.0020(11) 0.0029(10)
C27 0.0371(15) 0.0428(16) 0.0299(14) 0.0087(12) -0.0044(11) -0.0063(13)
C28 0.0387(15) 0.0545(18) 0.0273(13) 0.0079(12) -0.0024(11) -0.0132(14)
C29 0.0360(14) 0.0566(19) 0.0260(13) -0.0042(12) 0.0066(11) -0.0118(13)
C30 0.0272(12) 0.0431(15) 0.0271(12) -0.0034(11) 0.0035(10) -0.0061(11)
C31 0.0222(11) 0.0344(13) 0.0270(12) 0.0025(10) 0.0040(9) -0.0055(9)
C32 0.0271(12) 0.0375(14) 0.0281(13) 0.0059(10) 0.0003(10) -0.0050(11)
C33 0.0384(15) 0.0483(19) 0.0469(17) -0.0018(14) 0.0171(13) 0.0007(14)
C34 0.068(3) 0.0412(19) 0.087(3) 0.0003(19) 0.033(2) 0.0049(18)

loop_
_atom_type_symbol
_atom_type_description
_atom_type_scat_dispersion_real
_atom_type_scat_dispersion_imag
_atom_type_scat_source
C C 0.0033 0.0016
;
International Tables for Crystallography
(Vol. C, Tables 4.2.6.8 and 6.1.1.4)
;
H H 0.0000 0.0000
;
International Tables for Crystallography
(Vol. C, Table 6.1.1.4)
;
Cl Cl 0.1484 0.1585
;
International Tables for Crystallography
(Vol. C, Tables 4.2.6.8 and 6.1.1.4)
;
Cu Cu 0.3201 1.2651
;
International Tables for Crystallography
(Vol. C, Tables 4.2.6.8 and 6.1.1.4)
;
N N 0.0061 0.0033
;
International Tables for Crystallography
(Vol. C, Tables 4.2.6.8 and 6.1.1.4)
;
O O 0.0106 0.0060
;
International Tables for Crystallography
(Vol. C, Tables 4.2.6.8 and 6.1.1.4)
;

loop_
_geom_angle_atom_site_label_1
_geom_angle_atom_site_label_2
_geom_angle_atom_site_label_3
_geom_angle
_geom_angle_site_symmetry_1
_geom_angle_site_symmetry_3
_geom_angle_publ_flag
N3 Cu1 N2 156.68(9) . . ?
N3 Cu1 N4 103.71(9) . . ?
N2 Cu1 N4 95.47(9) . . ?
N3 Cu1 N1 82.42(8) . . ?
N2 Cu1 N1 84.23(8) . . ?
N4 Cu1 N1 159.36(8) . . ?
N3 Cu1 O1 99.06(8) . . ?
N2 Cu1 O1 98.35(8) . . ?
N4 Cu1 O1 75.98(7) . . ?
N1 Cu1 O1 83.63(7) . . ?
O4 Cl1 O2 115.1(3) . . ?
O4 Cl1 O3 113.4(2) . . ?
O2 Cl1 O3 113.73(16) . . ?
O4 Cl1 O5 98.1(5) . . ?
O2 Cl1 O5 106.8(3) . . ?
O3 Cl1 O5 108.1(2) . . ?
O7 Cl2 O6 109.83(15) . . ?
O7 Cl2 O8 108.20(17) . . ?
O6 Cl2 O8 107.92(18) . . ?
O7 Cl2 O9 113.00(18) . . ?
O6 Cl2 O9 109.2(2) . . ?
O8 Cl2 O9 108.61(16) . . ?
C23 O1 C22 116.22(19) . . ?
C23 O1 Cu1 106.30(14) . . ?
C22 O1 Cu1 103.50(14) . . ?
C11 N1 C1 112.56(18) . . ?
C11 N1 C21 109.79(18) . . ?
C1 N1 C21 111.37(18) . . ?
C11 N1 Cu1 106.63(14) . . ?
C1 N1 Cu1 110.59(14) . . ?
C21 N1 Cu1 105.56(14) . . ?
C2 N2 C3 119.1(2) . . ?
C2 N2 Cu1 114.41(16) . . ?
C3 N2 Cu1 126.20(17) . . ?
C12 N3 C13 119.6(2) . . ?
C12 N3 Cu1 113.43(16) . . ?
C13 N3 Cu1 126.76(18) . . ?
C24 N4 C25 119.5(2) . . ?
C24 N4 Cu1 116.32(16) . . ?
C25 N4 Cu1 122.91(18) . . ?
N1 C1 C2 112.12(19) . . ?
N1 C1 H1A 109.2 . . ?
C2 C1 H1A 109.2 . . ?
N1 C1 H1B 109.2 . . ?
C2 C1 H1B 109.2 . . ?
H1A C1 H1B 107.9 . . ?
N2 C2 C9 122.4(2) . . ?
N2 C2 C1 117.8(2) . . ?
C9 C2 C1 119.8(2) . . ?
C4 C3 N2 122.6(2) . . ?
C4 C3 H3 118.7 . . ?
N2 C3 H3 118.7 . . ?
C3 C4 C10 119.8(2) . . ?
C3 C4 H4 120.1 . . ?
C10 C4 H4 120.1 . . ?
C6 C5 C10 120.3(2) . . ?
C6 C5 H5 119.8 . . ?
C10 C5 H5 119.8 . . ?
C5 C6 C7 121.0(2) . . ?
C5 C6 H6 119.5 . . ?
C7 C6 H6 119.5 . . ?
C8 C7 C6 120.0(3) . . ?
C8 C7 H7 120.0 . . ?
C6 C7 H7 120.0 . . ?
C7 C8 C9 120.4(2) . . ?
C7 C8 H8 119.8 . . ?
C9 C8 H8 119.8 . . ?
C8 C9 C10 119.5(2) . . ?
C8 C9 C2 122.7(2) . . ?
C10 C9 C2 117.8(2) . . ?
C4 C10 C5 123.1(2) . . ?
C4 C10 C9 118.1(2) . . ?
C5 C10 C9 118.8(2) . . ?
N1 C11 C12 109.67(19) . . ?
N1 C11 H11A 109.7 . . ?
C12 C11 H11A 109.7 . . ?
N1 C11 H11B 109.7 . . ?
C12 C11 H11B 109.7 . . ?
H11A C11 H11B 108.2 . . ?
N3 C12 C19 122.3(2) . . ?
N3 C12 C11 116.4(2) . . ?
C19 C12 C11 121.3(2) . . ?
C14 C13 N3 122.4(2) . . ?
C14 C13 H13 118.8 . . ?
N3 C13 H13 118.8 . . ?
C13 C14 C20 119.8(2) . . ?
C13 C14 H14 120.1 . . ?
C20 C14 H14 120.1 . . ?
C16 C15 C20 120.4(3) . . ?
C16 C15 H15 119.8 . . ?
C20 C15 H15 119.8 . . ?
C15 C16 C17 120.9(3) . . ?
C15 C16 H16 119.6 . . ?
C17 C16 H16 119.6 . . ?
C18 C17 C16 120.5(3) . . ?
C18 C17 H17 119.7 . . ?
C16 C17 H17 119.7 . . ?
C17 C18 C19 119.8(3) . . ?
C17 C18 H18 120.1 . . ?
C19 C18 H18 120.1 . . ?
C18 C19 C12 122.7(2) . . ?
C18 C19 C20 119.8(2) . . ?
C12 C19 C20 117.6(2) . . ?
C14 C20 C15 123.1(3) . . ?
C14 C20 C19 118.3(2) . . ?
C15 C20 C19 118.6(3) . . ?
N1 C21 C22 111.38(19) . . ?
N1 C21 H21A 109.4 . . ?
C22 C21 H21A 109.4 . . ?
N1 C21 H21B 109.4 . . ?
C22 C21 H21B 109.4 . . ?
H21A C21 H21B 108.0 . . ?
O1 C22 C21 105.06(19) . . ?
O1 C22 H22A 110.7 . . ?
C21 C22 H22A 110.7 . . ?
O1 C22 H22B 110.7 . . ?
C21 C22 H22B 110.7 . . ?
H22A C22 H22B 108.8 . . ?
O1 C23 C24 108.4(2) . . ?
O1 C23 H23A 110.0 . . ?
C24 C23 H23A 110.0 . . ?
O1 C23 H23B 110.0 . . ?
C24 C23 H23B 110.0 . . ?
H23A C23 H23B 108.4 . . ?
N4 C24 C31 122.0(2) . . ?
N4 C24 C23 117.5(2) . . ?
C31 C24 C23 120.4(2) . . ?
C26 C25 N4 122.1(3) . . ?
C26 C25 H25 119.0 . . ?
N4 C25 H25 119.0 . . ?
C25 C26 C32 119.8(3) . . ?
C25 C26 H26 120.1 . . ?
C32 C26 H26 120.1 . . ?
C28 C27 C32 120.3(3) . . ?
C28 C27 H27 119.9 . . ?
C32 C27 H27 119.9 . . ?
C27 C28 C29 120.6(3) . . ?
C27 C28 H28 119.7 . . ?
C29 C28 H28 119.7 . . ?
C30 C29 C28 120.7(3) . . ?
C30 C29 H29 119.7 . . ?
C28 C29 H29 119.7 . . ?
C29 C30 C31 119.8(3) . . ?
C29 C30 H30 120.1 . . ?
C31 C30 H30 120.1 . . ?
C32 C31 C24 118.1(2) . . ?
C32 C31 C30 119.5(2) . . ?
C24 C31 C30 122.4(2) . . ?
C26 C32 C31 118.4(2) . . ?
C26 C32 C27 122.5(3) . . ?
C31 C32 C27 119.2(3) . . ?
N5 C33 C34 178.7(4) . . ?
C33 C34 H34A 109.5 . . ?
C33 C34 H34B 109.5 . . ?
H34A C34 H34B 109.5 . . ?
C33 C34 H34C 109.5 . . ?
H34A C34 H34C 109.5 . . ?
H34B C34 H34C 109.5 . . ?

loop_
_geom_bond_atom_site_label_1
_geom_bond_atom_site_label_2
_geom_bond_distance
_geom_bond_site_symmetry_2
_geom_bond_publ_flag
Cu1 N3 1.986(2) . ?
Cu1 N2 1.998(2) . ?
Cu1 N4 2.005(2) . ?
Cu1 N1 2.0177(19) . ?
Cu1 O1 2.2411(18) . ?
Cl1 O4 1.339(4) . ?
Cl1 O2 1.393(3) . ?
Cl1 O3 1.410(2) . ?
Cl1 O5 1.425(4) . ?
Cl2 O7 1.426(2) . ?
Cl2 O6 1.426(3) . ?
Cl2 O8 1.432(3) . ?
Cl2 O9 1.436(3) . ?
O1 C23 1.423(3) . ?
O1 C22 1.439(3) . ?
N1 C11 1.484(3) . ?
N1 C1 1.488(3) . ?
N1 C21 1.504(3) . ?
N2 C2 1.327(3) . ?
N2 C3 1.376(3) . ?
N3 C12 1.323(3) . ?
N3 C13 1.369(3) . ?
N4 C24 1.326(3) . ?
N4 C25 1.380(3) . ?
N5 C33 1.136(5) . ?
C1 C2 1.506(3) . ?
C1 H1A 0.9900 . ?
C1 H1B 0.9900 . ?
C2 C9 1.423(3) . ?
C3 C4 1.357(4) . ?
C3 H3 0.9500 . ?
C4 C10 1.414(4) . ?
C4 H4 0.9500 . ?
C5 C6 1.360(4) . ?
C5 C10 1.421(4) . ?
C5 H5 0.9500 . ?
C6 C7 1.418(4) . ?
C6 H6 0.9500 . ?
C7 C8 1.369(4) . ?
C7 H7 0.9500 . ?
C8 C9 1.415(3) . ?
C8 H8 0.9500 . ?
C9 C10 1.422(3) . ?
C11 C12 1.506(3) . ?
C11 H11A 0.9900 . ?
C11 H11B 0.9900 . ?
C12 C19 1.423(3) . ?
C13 C14 1.359(4) . ?
C13 H13 0.9500 . ?
C14 C20 1.406(4) . ?
C14 H14 0.9500 . ?
C15 C16 1.364(5) . ?
C15 C20 1.421(4) . ?
C15 H15 0.9500 . ?
C16 C17 1.413(5) . ?
C16 H16 0.9500 . ?
C17 C18 1.371(4) . ?
C17 H17 0.9500 . ?
C18 C19 1.418(4) . ?
C18 H18 0.9500 . ?
C19 C20 1.425(3) . ?
C21 C22 1.513(3) . ?
C21 H21A 0.9900 . ?
C21 H21B 0.9900 . ?
C22 H22A 0.9900 . ?
C22 H22B 0.9900 . ?
C23 C24 1.520(3) . ?
C23 H23A 0.9900 . ?
C23 H23B 0.9900 . ?
C24 C31 1.422(3) . ?
C25 C26 1.360(4) . ?
C25 H25 0.9500 . ?
C26 C32 1.412(4) . ?
C26 H26 0.9500 . ?
C27 C28 1.365(5) . ?
C27 C32 1.422(4) . ?
C27 H27 0.9500 . ?
C28 C29 1.413(5) . ?
C28 H28 0.9500 . ?
C29 C30 1.372(4) . ?
C29 H29 0.9500 . ?
C30 C31 1.423(4) . ?
C30 H30 0.9500 . ?
C31 C32 1.414(4) . ?
C33 C34 1.448(5) . ?
C34 H34A 0.9800 . ?
C34 H34B 0.9800 . ?
C34 H34C 0.9800 . ?

loop_
_geom_torsion_atom_site_label_1
_geom_torsion_atom_site_label_2
_geom_torsion_atom_site_label_3
_geom_torsion_atom_site_label_4
_geom_torsion
_geom_torsion_site_symmetry_1
_geom_torsion_site_symmetry_2
_geom_torsion_site_symmetry_3
_geom_torsion_site_symmetry_4
_geom_torsion_publ_flag
C11 N1 C1 C2 127.6(2) . . . . ?
C21 N1 C1 C2 -108.6(2) . . . . ?
Cu1 N1 C1 C2 8.5(2) . . . . ?
C3 N2 C2 C9 0.0(3) . . . . ?
Cu1 N2 C2 C9 174.35(18) . . . . ?
C3 N2 C2 C1 -178.6(2) . . . . ?
Cu1 N2 C2 C1 -4.2(3) . . . . ?
N1 C1 C2 N2 -3.0(3) . . . . ?
N1 C1 C2 C9 178.4(2) . . . . ?
C2 N2 C3 C4 -2.0(4) . . . . ?
Cu1 N2 C3 C4 -175.7(2) . . . . ?
N2 C3 C4 C10 1.5(4) . . . . ?
C10 C5 C6 C7 0.1(4) . . . . ?
C5 C6 C7 C8 -1.6(4) . . . . ?
C6 C7 C8 C9 1.3(4) . . . . ?
C7 C8 C9 C10 0.6(4) . . . . ?
C7 C8 C9 C2 179.6(2) . . . . ?
N2 C2 C9 C8 -176.7(2) . . . . ?
C1 C2 C9 C8 1.8(4) . . . . ?
N2 C2 C9 C10 2.4(3) . . . . ?
C1 C2 C9 C10 -179.1(2) . . . . ?
C3 C4 C10 C5 179.2(3) . . . . ?
C3 C4 C10 C9 0.9(4) . . . . ?
C6 C5 C10 C4 -176.6(3) . . . . ?
C6 C5 C10 C9 1.7(4) . . . . ?
C8 C9 C10 C4 176.3(2) . . . . ?
C2 C9 C10 C4 -2.8(3) . . . . ?
C8 C9 C10 C5 -2.0(4) . . . . ?
C2 C9 C10 C5 178.9(2) . . . . ?
C1 N1 C11 C12 -155.19(19) . . . . ?
C21 N1 C11 C12 80.1(2) . . . . ?
Cu1 N1 C11 C12 -33.8(2) . . . . ?
C13 N3 C12 C19 2.6(4) . . . . ?
Cu1 N3 C12 C19 -172.93(19) . . . . ?
C13 N3 C12 C11 -178.8(2) . . . . ?
Cu1 N3 C12 C11 5.7(3) . . . . ?
N1 C11 C12 N3 19.6(3) . . . . ?
N1 C11 C12 C19 -161.8(2) . . . . ?
C12 N3 C13 C14 -0.8(4) . . . . ?
Cu1 N3 C13 C14 174.1(2) . . . . ?
N3 C13 C14 C20 -1.4(4) . . . . ?
C20 C15 C16 C17 1.3(4) . . . . ?
C15 C16 C17 C18 -0.9(4) . . . . ?
C16 C17 C18 C19 0.4(4) . . . . ?
C17 C18 C19 C12 179.3(3) . . . . ?
C17 C18 C19 C20 -0.4(4) . . . . ?
N3 C12 C19 C18 178.2(2) . . . . ?
C11 C12 C19 C18 -0.4(4) . . . . ?
N3 C12 C19 C20 -2.1(4) . . . . ?
C11 C12 C19 C20 179.3(2) . . . . ?
C13 C14 C20 C15 -179.4(3) . . . . ?
C13 C14 C20 C19 1.7(4) . . . . ?
C16 C15 C20 C14 179.9(3) . . . . ?
C16 C15 C20 C19 -1.2(4) . . . . ?
C18 C19 C20 C14 179.7(2) . . . . ?
C12 C19 C20 C14 -0.1(4) . . . . ?
C18 C19 C20 C15 0.7(4) . . . . ?
C12 C19 C20 C15 -179.0(2) . . . . ?
C11 N1 C21 C22 -159.03(19) . . . . ?
C1 N1 C21 C22 75.6(2) . . . . ?
Cu1 N1 C21 C22 -44.5(2) . . . . ?
C23 O1 C22 C21 -161.5(2) . . . . ?
Cu1 O1 C22 C21 -45.4(2) . . . . ?
N1 C21 C22 O1 63.6(2) . . . . ?
C22 O1 C23 C24 151.2(2) . . . . ?
Cu1 O1 C23 C24 36.7(2) . . . . ?
C25 N4 C24 C31 -3.3(4) . . . . ?
Cu1 N4 C24 C31 164.17(19) . . . . ?
C25 N4 C24 C23 179.5(2) . . . . ?
Cu1 N4 C24 C23 -13.0(3) . . . . ?
O1 C23 C24 N4 -19.0(3) . . . . ?
O1 C23 C24 C31 163.8(2) . . . . ?
C24 N4 C25 C26 1.2(4) . . . . ?
Cu1 N4 C25 C26 -165.4(2) . . . . ?
N4 C25 C26 C32 2.1(4) . . . . ?
C32 C27 C28 C29 -0.8(5) . . . . ?
C27 C28 C29 C30 -1.2(5) . . . . ?
C28 C29 C30 C31 2.5(4) . . . . ?
N4 C24 C31 C32 2.1(4) . . . . ?
C23 C24 C31 C32 179.2(2) . . . . ?
N4 C24 C31 C30 -175.5(2) . . . . ?
C23 C24 C31 C30 1.6(4) . . . . ?
C29 C30 C31 C32 -1.7(4) . . . . ?
C29 C30 C31 C24 175.8(3) . . . . ?
C25 C26 C32 C31 -3.3(4) . . . . ?
C25 C26 C32 C27 175.8(3) . . . . ?
C24 C31 C32 C26 1.3(4) . . . . ?
C30 C31 C32 C26 178.9(3) . . . . ?
C24 C31 C32 C27 -177.9(2) . . . . ?
C30 C31 C32 C27 -0.2(4) . . . . ?
C28 C27 C32 C26 -177.6(3) . . . . ?
C28 C27 C32 C31 1.5(4) . . . . ?
